data_4304213
loop_
_publ_author_name
'Eddy W. Yemeli Tido'
'Gert O. R. Alberda van Ekenstein'
'Auke Meetsma'
'Petra J. van Koningsbruggen'

_publ_contact_author_address
;
     Crystal Structure Center,
     Chemical Physics,
     Zernike Institute for Advanced Materials,
     University of Groningen,
     Nijenborgh 4,
     NL-9747 AG Groningen,
     The Netherlands.
;
_publ_contact_author_email A.Meetsma@rug.nl
_publ_contact_author_fax '+31 50 3634441'
_publ_contact_author_name
;
   Drs. A. Meetsma
;
_publ_contact_author_phone '+31 50 3634368'
_publ_section_title
;
Study of Neutral Fe(III) Complexes of Pyridoxal-N-Substituted
Thiosemicarbazone with Desolvation-Induced Spin-State Transformation above
Room Temperature
;
_journal_name_full 'Inorganic Chemistry'
_journal_page_first 143
_journal_page_last 153
_journal_paper_doi 10.1021/ic701695b
_journal_volume 47
_journal_year 2008
_chemical_compound_source 'see text'
_chemical_formula_moiety 'C20 H25 Fe N8 O4 S2, 2(H2 O)'
_chemical_formula_sum 'C20 H29 Fe N8 O6 S2'
_chemical_formula_weight 597.48
_chemical_name_systematic ?
_space_group_IT_number 14
_symmetry_cell_setting monoclinic
_symmetry_Int_Tables_number 14
_symmetry_space_group_name_Hall '-P 2ybc'
_symmetry_space_group_name_H-M 'P 1 21/c 1'
_atom_sites_solution_hydrogens difmap
_atom_sites_solution_primary heavy
_atom_sites_solution_secondary direct
_audit_creation_date '2006-05-03  13:37:31'
_audit_creation_method
;
 PLATON <TABLE ACC> option    (version :: 280206)
 SHELXL97-2 & Manual Editing 
;
_cell_angle_alpha 90
_cell_angle_beta 107.589(2)
_cell_angle_gamma 90
_cell_formula_units_Z 4
_cell_length_a 11.599(1)
_cell_length_b 24.273(2)
_cell_length_c 9.0649(9)
_cell_measurement_reflns_used 7811
_cell_measurement_temperature 100(1)
_cell_measurement_theta_max 29.07
_cell_measurement_theta_min 2.49
_cell_volume 2432.8(4)
_computing_cell_refinement 'SAINTPLUS, Version 6.02A, (Bruker, 2000)'
_computing_data_collection 'SMART, Version 5.624, (Bruker, 2001)'
_computing_data_reduction 'XPREP, Version 5.1/NT, (Bruker, 2000)'
_computing_molecular_graphics
;
 PLUTO (Meetsma, 2006) 
 PLATON (Spek, 2003)
;
_computing_publication_material 'PLATON (Spek, 2003)'
_computing_structure_refinement 'SHELXL-97 (Sheldrick, 1997)'
_computing_structure_solution
;
 DIRDIF-99 (Beurskens et al., 1999)
;
_diffrn_ambient_temperature 100(1)
_diffrn_detector_area_resol_mean '4096x4096 / 62x62 (binned 512)'
_diffrn_measured_fraction_theta_full 0.998
_diffrn_measured_fraction_theta_max 0.998
_diffrn_measurement_device_type
;
  Bruker Smart Apex; CCD area detector 
;
_diffrn_measurement_method '\f and \w scans'
_diffrn_radiation_detector
;
  CCD area-detector
;
_diffrn_radiation_monochromator 'parallel mounted graphite'
_diffrn_radiation_source 'fine focus sealed Siemens Mo tube '
_diffrn_radiation_type MoK\a
_diffrn_radiation_wavelength 0.71073
_diffrn_reflns_av_R_equivalents 0.0681
_diffrn_reflns_av_sigmaI/netI 0.0709
_diffrn_reflns_limit_h_max 14
_diffrn_reflns_limit_h_min -14
_diffrn_reflns_limit_k_max 29
_diffrn_reflns_limit_k_min -26
_diffrn_reflns_limit_l_max 11
_diffrn_reflns_limit_l_min -11
_diffrn_reflns_number 18107
_diffrn_reflns_reduction_process
;
 Intensity data were corrected for Lorentz and polarization
  effects, decay and absorption and reduced to F~o~^2^
  using SAINT (Bruker, 2000) and SADABS (Sheldrick, 2001)
;
_diffrn_reflns_theta_full 25.00
_diffrn_reflns_theta_max 25.68
_diffrn_reflns_theta_min 2.89
_diffrn_standards_decay_% 0
_diffrn_standards_number 0
_exptl_absorpt_coefficient_mu 0.847
_exptl_absorpt_correction_T_max 0.9751
_exptl_absorpt_correction_T_min 0.8405
_exptl_absorpt_correction_type multi-scan
_exptl_absorpt_process_details '(SADABS, Sheldrick, Bruker, 2001))'
_exptl_crystal_colour red
_exptl_crystal_density_diffrn 1.631
_exptl_crystal_density_method 'not measured'
_exptl_crystal_description platelet
_exptl_crystal_F_000 1224
_exptl_crystal_size_max 0.35
_exptl_crystal_size_mid 0.11
_exptl_crystal_size_min 0.03
_refine_diff_density_max 0.602
_refine_diff_density_min -0.460
_refine_diff_density_rms 0.094
_refine_ls_extinction_method none
_refine_ls_goodness_of_fit_ref 1.050
_refine_ls_hydrogen_treatment refall
_refine_ls_matrix_type full
_refine_ls_number_parameters 450
_refine_ls_number_reflns 4599
_refine_ls_number_restraints 0
_refine_ls_restrained_S_all 1.050
_refine_ls_R_factor_all 0.0765
_refine_ls_R_factor_gt 0.0522
_refine_ls_shift/su_max 0.652
_refine_ls_shift/su_mean 0.007
_refine_ls_structure_factor_coef Fsqd
_refine_ls_weighting_details 'calc w=1/[\s^2^(Fo^2^)+(0.0524P)^2^+2.4341P] where P=(Fo^2^+2Fc^2^)/3'
_refine_ls_weighting_scheme calc
_refine_ls_wR_factor_gt 0.1103
_refine_ls_wR_factor_ref 0.1194
_reflns_number_gt 3454
_reflns_number_total 4599
_reflns_threshold_expression I>2\s(I)
_cod_data_source_file ic701695b-file001.cif
_cod_data_source_block Q1109
_cod_depositor_comments
;
The following automatic conversions were performed:
'_symmetry_cell_setting' value 'Monoclinic' changed to 'monoclinic'
according to '/home/saulius/struct/CIF-dictionaries/cif_core.dic'
dictionary named 'cif_core.dic' version 2.4.1 from
2010-06-29.

'_exptl_absorpt_correction_type' value 'Multi-Scan' changed
to 'multi-scan' according to
'/home/saulius/struct/CIF-dictionaries/cif_core.dic' dictionary named
'cif_core.dic' version 2.4.1 from 2010-06-29.

Automatic conversion script
Id: cif_fix_enum 1527 2010-12-29 10:47:43Z saulius 
;
_cod_original_sg_symbol_H-M 'P 21/c'
_cod_database_code 4304213
_vrn_publ_code_frame_time_sec 30.0
_vrn_publ_code_meas_time_hour 18.1

loop_
_symmetry_equiv_pos_site_id
_symmetry_equiv_pos_as_xyz
1 x,y,z
2 -x,1/2+y,1/2-z
3 -x,-y,-z
4 x,1/2-y,1/2+z

loop_
_atom_site_aniso_label
_atom_site_aniso_U_11
_atom_site_aniso_U_22
_atom_site_aniso_U_33
_atom_site_aniso_U_23
_atom_site_aniso_U_13
_atom_site_aniso_U_12
Fe 0.0121(3) 0.0119(3) 0.0103(3) 0.0020(2) 0.0019(2) 0.0001(2)
S1 0.0136(5) 0.0151(5) 0.0141(5) -0.0004(4) 0.0042(4) -0.0006(4)
S2 0.0160(5) 0.0179(5) 0.0130(5) 0.0028(4) 0.0024(4) -0.0006(4)
O1 0.0178(14) 0.0177(15) 0.0158(15) -0.0016(12) -0.0016(11) 0.0035(11)
O2 0.0250(16) 0.0303(18) 0.0263(17) 0.0022(14) 0.0060(13) 0.0011(13)
O3 0.0135(13) 0.0182(15) 0.0143(14) 0.0030(12) 0.0049(11) 0.0035(11)
O4 0.0381(19) 0.047(2) 0.0268(18) -0.0029(16) 0.0048(15) -0.0154(16)
N1 0.0172(16) 0.0117(17) 0.0119(17) 0.0050(13) 0.0054(14) 0.0027(13)
N2 0.0238(18) 0.0173(19) 0.0178(19) -0.0037(15) 0.0069(15) -0.0064(15)
N3 0.0159(16) 0.0140(17) 0.0161(17) -0.0009(14) 0.0074(14) 0.0029(13)
N4 0.0159(17) 0.0133(18) 0.0195(19) -0.0019(15) 0.0029(15) -0.0035(15)
N5 0.0154(16) 0.0136(17) 0.0134(17) -0.0005(14) 0.0041(14) 0.0006(13)
N6 0.0219(19) 0.0176(19) 0.0134(19) 0.0012(15) 0.0075(15) -0.0009(14)
N7 0.0168(17) 0.0169(18) 0.0157(18) 0.0032(14) 0.0007(14) 0.0011(14)
N8 0.0132(19) 0.026(2) 0.0156(19) 0.0044(15) 0.0001(15) 0.0004(15)
C1 0.012(2) 0.015(2) 0.017(2) 0.0059(16) 0.0031(17) -0.0002(16)
C2 0.0155(19) 0.0119(19) 0.014(2) 0.0037(16) 0.0044(16) -0.0036(15)
C3 0.022(2) 0.014(2) 0.018(2) 0.0013(17) 0.0072(17) -0.0068(16)
C4 0.020(2) 0.022(2) 0.016(2) -0.0030(18) 0.0041(18) -0.0063(18)
C5 0.022(2) 0.014(2) 0.017(2) 0.0013(16) 0.0087(17) -0.0041(16)
C6 0.0168(19) 0.012(2) 0.017(2) 0.0013(16) 0.0052(16) -0.0033(16)
C7 0.019(2) 0.023(3) 0.024(3) -0.0030(19) -0.0001(19) -0.0041(18)
C8 0.026(2) 0.019(2) 0.021(2) -0.007(2) 0.0114(19) 0.0022(19)
C9 0.0152(19) 0.013(2) 0.012(2) 0.0047(16) 0.0028(16) 0.0038(16)
C10 0.018(2) 0.020(3) 0.042(3) -0.014(2) 0.009(2) 0.0003(19)
C11 0.014(2) 0.014(2) 0.017(2) 0.0002(16) 0.0021(17) 0.0003(16)
C12 0.019(2) 0.0084(19) 0.015(2) -0.0021(15) 0.0078(16) -0.0008(15)
C13 0.023(2) 0.017(2) 0.018(2) 0.0005(17) 0.0107(18) -0.0005(17)
C14 0.023(2) 0.020(2) 0.024(2) 0.0001(18) 0.0143(19) -0.0020(18)
C15 0.0160(19) 0.012(2) 0.018(2) -0.0007(16) 0.0042(16) 0.0030(16)
C16 0.021(2) 0.0093(19) 0.011(2) 0.0022(15) 0.0013(16) 0.0018(16)
C17 0.024(2) 0.033(3) 0.028(3) 0.001(2) 0.010(2) -0.008(2)
C18 0.024(2) 0.026(3) 0.014(2) -0.002(2) 0.0059(18) -0.001(2)
C19 0.018(2) 0.014(2) 0.014(2) -0.0013(16) 0.0035(16) 0.0055(16)
C20 0.030(2) 0.025(2) 0.018(2) 0.001(2) 0.009(2) 0.003(2)
O5 0.0275(18) 0.0283(19) 0.041(2) -0.0055(15) 0.0074(16) -0.0049(14)
O6 0.064(3) 0.024(2) 0.085(4) -0.013(2) 0.053(3) -0.0085(19)

loop_
_atom_site_label
_atom_site_type_symbol
_atom_site_thermal_displace_type
_atom_site_fract_x
_atom_site_fract_y
_atom_site_fract_z
_atom_site_occupancy
_atom_site_U_iso_or_equiv
_atom_site_calc_flag
_atom_site_refinement_flags
Fe Fe Uani 0.26254(5) 0.12187(2) 0.16002(6) 1.000 0.0118(2) . .
S1 S Uani 0.26755(8) 0.20330(4) 0.27930(11) 1.000 0.0143(3) . .
S2 S Uani 0.29139(8) 0.07679(4) 0.38481(11) 1.000 0.0161(3) . .
O1 O Uani 0.2539(2) 0.05109(10) 0.0668(3) 1.000 0.0186(8) . .
O2 O Uani -0.2440(3) 0.05560(13) -0.2062(3) 1.000 0.0276(10) . .
O3 O Uani 0.2368(2) 0.15362(10) -0.0404(3) 1.000 0.0152(8) . .
O4 O Uani 0.6763(3) 0.22830(15) 0.0813(4) 1.000 0.0384(11) . .
N1 N Uani 0.0884(3) 0.12809(12) 0.1126(3) 1.000 0.0134(10) . .
N2 N Uani 0.1034(3) -0.02147(13) -0.2779(4) 1.000 0.0195(11) . .
N3 N Uani 0.0357(3) 0.16726(13) 0.1871(3) 1.000 0.0148(10) . .
N4 N Uani 0.0753(3) 0.24545(14) 0.3364(4) 1.000 0.0168(10) . .
N5 N Uani 0.4363(3) 0.12444(12) 0.2132(3) 1.000 0.0142(10) . .
N6 N Uani 0.3600(3) 0.17740(13) -0.3444(4) 1.000 0.0172(11) . .
N7 N Uani 0.5076(3) 0.10857(13) 0.3582(4) 1.000 0.0174(10) . .
N8 N Uani 0.5103(3) 0.06487(14) 0.5808(4) 1.000 0.0192(11) . .
C1 C Uani 0.0126(3) 0.10069(16) 0.0050(4) 1.000 0.0150(12) . .
C2 C Uani 0.0457(3) 0.05966(15) -0.0898(4) 1.000 0.0138(11) . .
C3 C Uani -0.0405(3) 0.04104(16) -0.2278(4) 1.000 0.0177(12) . .
C4 C Uani -0.0074(4) 0.00141(17) -0.3143(5) 1.000 0.0196(12) . .
C5 C Uani 0.1861(3) -0.00451(16) -0.1518(4) 1.000 0.0170(12) . .
C6 C Uani 0.1631(3) 0.03720(15) -0.0550(4) 1.000 0.0153(11) . .
C7 C Uani -0.1635(4) 0.06633(18) -0.2923(5) 1.000 0.0235(16) . .
C8 C Uani 0.3086(4) -0.03007(18) -0.1100(5) 1.000 0.0211(12) . .
C9 C Uani 0.1130(3) 0.20398(15) 0.2634(4) 1.000 0.0137(11) . .
C10 C Uani -0.0492(4) 0.2575(2) 0.3212(6) 1.000 0.0267(16) . .
C11 C Uani 0.4968(4) 0.14587(16) 0.1276(4) 1.000 0.0156(12) . .
C12 C Uani 0.4465(3) 0.16218(15) -0.0311(4) 1.000 0.0135(11) . .
C13 C Uani 0.5238(3) 0.17935(16) -0.1171(4) 1.000 0.0183(12) . .
C14 C Uani 0.4773(4) 0.18847(17) -0.2720(5) 1.000 0.0207(12) . .
C15 C Uani 0.2797(3) 0.16373(15) -0.2721(4) 1.000 0.0155(11) . .
C16 C Uani 0.3202(3) 0.15948(15) -0.1085(4) 1.000 0.0146(11) . .
C17 C Uani 0.6574(4) 0.1894(2) -0.0399(5) 1.000 0.0279(16) . .
C18 C Uani 0.1528(4) 0.1521(2) -0.3640(5) 1.000 0.0213(14) . .
C19 C Uani 0.4469(3) 0.08443(15) 0.4425(4) 1.000 0.0156(12) . .
C20 C Uani 0.4586(4) 0.0372(2) 0.6869(5) 1.000 0.0240(12) . .
O5 O Uani 0.7153(3) 0.17293(13) 0.4927(4) 1.000 0.0329(11) . .
O6 O Uani 0.8766(4) 0.12921(18) 0.3664(6) 1.000 0.0509(18) . .
H1 H Uiso -0.067(3) 0.1081(13) -0.015(4) 1.000 0.035(8) . .
H4 H Uiso -0.062(4) -0.0109(18) -0.397(5) 1.000 0.027(12) . .
H7 H Uiso -0.177(3) 0.1119(14) -0.295(4) 1.000 0.035(8) . .
H7' H Uiso -0.197(3) 0.0503(15) -0.403(5) 1.000 0.011(9) . .
H8 H Uiso 0.320(4) -0.0544(18) -0.021(5) 1.000 0.029(12) . .
H8' H Uiso 0.375(4) -0.0020(19) -0.072(5) 1.000 0.035(13) . .
H8" H Uiso 0.320(3) -0.0484(15) -0.189(4) 1.000 0.010(10) . .
H10 H Uiso -0.059(4) 0.295(2) 0.331(5) 1.000 0.033(13) . .
H10' H Uiso -0.098(4) 0.242(2) 0.226(6) 1.000 0.040(14) . .
H10" H Uiso -0.075(4) 0.235(2) 0.386(6) 1.000 0.043(15) . .
H11 H Uiso 0.575(3) 0.1510(14) 0.171(4) 1.000 0.035(9) . .
H14 H Uiso 0.522(3) 0.2016(15) -0.331(4) 1.000 0.011(10) . .
H17 H Uiso 0.703(3) 0.2052(14) -0.123(4) 1.000 0.009(9) . .
H17' H Uiso 0.699(4) 0.1548(19) 0.007(5) 1.000 0.029(12) . .
H18 H Uiso 0.107(5) 0.184(2) -0.386(6) 1.000 0.050(16) . .
H18' H Uiso 0.149(4) 0.1364(19) -0.455(6) 1.000 0.034(13) . .
H18" H Uiso 0.107(5) 0.129(2) -0.315(6) 1.000 0.049(15) . .
H20 H Uiso 0.521(5) 0.022(2) 0.760(7) 1.000 0.059(18) . .
H20' H Uiso 0.421(4) 0.069(2) 0.742(6) 1.000 0.052(15) . .
H20" H Uiso 0.402(4) 0.0086(19) 0.627(5) 1.000 0.033(13) . .
H22 H Uiso -0.235(12) 0.009(6) -0.270(16) 1.000 0.30(7) . .
H24 H Uiso 0.689(6) 0.264(3) 0.022(7) 1.000 0.09(2) . .
H25 H Uiso 0.776(5) 0.157(2) 0.441(6) 1.000 0.054(16) . .
H25' H Uiso 0.644(6) 0.154(3) 0.435(7) 1.000 0.08(2) . .
H26 H Uiso 0.878(8) 0.141(4) 0.289(10) 1.000 0.11(4) . .
H26' H Uiso 0.877(6) 0.097(3) 0.354(8) 1.000 0.09(3) . .
H34 H Uiso 0.126(4) 0.2677(17) 0.377(5) 1.000 0.017(12) . .
H36 H Uiso 0.333(4) 0.1827(18) -0.438(5) 1.000 0.026(13) . .
H38 H Uiso 0.581(4) 0.0701(16) 0.609(5) 1.000 0.015(11) . .

loop_
_atom_type_symbol
_atom_type_description
_atom_type_scat_dispersion_real
_atom_type_scat_dispersion_imag
_atom_type_scat_source
S S 0.1246 0.1234 'International Tables Vol C Tables 4.2.6.8 and 6.1.1.4'
O O 0.0106 0.0060 'International Tables Vol C Tables 4.2.6.8 and 6.1.1.4'
N N 0.0061 0.0033 'International Tables Vol C Tables 4.2.6.8 and 6.1.1.4'
Fe Fe 0.3463 0.8444 'International Tables Vol C Tables 4.2.6.8 and 6.1.1.4'
H H 0.0000 0.0000 'International Tables Vol C Tables 4.2.6.8 and 6.1.1.4'
C C 0.0033 0.0016 'International Tables Vol C Tables 4.2.6.8 and 6.1.1.4'

loop_
_geom_angle_atom_site_label_1
_geom_angle_atom_site_label_2
_geom_angle_atom_site_label_3
_geom_angle
_geom_angle_site_symmetry_1
_geom_angle_site_symmetry_2
_geom_angle_site_symmetry_3
_geom_angle_publ_flag
S1 Fe S2 90.97(4) . . . yes
S1 Fe O1 176.74(9) . . . yes
S1 Fe O3 94.40(8) . . . yes
S1 Fe N1 84.95(9) . . . yes
S1 Fe N5 88.75(9) . . . yes
S2 Fe O1 86.36(8) . . . yes
S2 Fe O3 174.63(8) . . . yes
S2 Fe N1 95.66(9) . . . yes
S2 Fe N5 86.04(9) . . . yes
O1 Fe O3 88.27(11) . . . yes
O1 Fe N1 93.46(11) . . . yes
O1 Fe N5 92.93(12) . . . yes
O3 Fe N1 84.54(11) . . . yes
O3 Fe N5 94.35(11) . . . yes
N1 Fe N5 173.49(13) . . . yes
Fe S1 C9 95.26(13) . . . yes
Fe S2 C19 94.47(12) . . . yes
Fe O1 C6 121.6(2) . . . yes
Fe O3 C16 124.7(2) . . . yes
C7 O2 H22 76(6) . . . no
C17 O4 H24 100(4) . . . no
H25 O5 H25' 100(5) . . . no
H26 O6 H26' 104(9) . . . no
Fe N1 N3 121.3(2) . . . yes
Fe N1 C1 123.8(3) . . . yes
N3 N1 C1 114.7(3) . . . yes
C4 N2 C5 118.4(3) . . . yes
N1 N3 C9 112.8(3) . . . yes
C9 N4 C10 124.7(4) . . . yes
N7 N5 C11 113.8(3) . . . yes
Fe N5 C11 125.1(3) . . . yes
Fe N5 N7 120.7(2) . . . yes
C14 N6 C15 124.3(4) . . . yes
N5 N7 C19 113.8(3) . . . yes
C19 N8 C20 124.7(4) . . . yes
C9 N4 H34 115(3) . . . no
C10 N4 H34 119(3) . . . no
C14 N6 H36 119(3) . . . no
C15 N6 H36 116(3) . . . no
C19 N8 H38 118(3) . . . no
C20 N8 H38 117(3) . . . no
N1 C1 C2 124.5(3) . . . yes
C1 C2 C3 120.1(3) . . . no
C3 C2 C6 116.7(3) . . . no
C1 C2 C6 123.1(3) . . . no
C2 C3 C4 119.0(4) . . . no
C4 C3 C7 117.6(4) . . . no
C2 C3 C7 123.2(3) . . . no
N2 C4 C3 124.2(4) . . . yes
C6 C5 C8 118.9(3) . . . no
N2 C5 C6 122.5(3) . . . yes
N2 C5 C8 118.6(3) . . . yes
O1 C6 C2 124.1(3) . . . yes
C2 C6 C5 119.2(3) . . . no
O1 C6 C5 116.7(3) . . . yes
O2 C7 C3 114.8(3) . . . yes
S1 C9 N4 116.2(3) . . . yes
S1 C9 N3 124.0(3) . . . yes
N3 C9 N4 119.8(3) . . . yes
N5 C11 C12 125.4(4) . . . yes
C11 C12 C16 121.9(3) . . . no
C11 C12 C13 120.0(3) . . . no
C13 C12 C16 118.1(3) . . . no
C12 C13 C14 119.7(4) . . . no
C14 C13 C17 118.8(4) . . . no
C12 C13 C17 121.5(3) . . . no
N6 C14 C13 119.8(4) . . . yes
C16 C15 C18 122.2(3) . . . no
N6 C15 C18 119.6(3) . . . yes
N6 C15 C16 118.2(3) . . . yes
O3 C16 C15 116.4(3) . . . yes
O3 C16 C12 125.0(3) . . . yes
C12 C16 C15 118.6(3) . . . no
O4 C17 C13 111.3(4) . . . yes
S2 C19 N7 124.2(3) . . . yes
S2 C19 N8 118.3(3) . . . yes
N7 C19 N8 117.5(3) . . . yes
N1 C1 H1 118(2) . . . no
C2 C1 H1 117(2) . . . no
C3 C4 H4 118(3) . . . no
N2 C4 H4 117(3) . . . no
C3 C7 H7 121.6(19) . . . no
C3 C7 H7' 105(2) . . . no
H7 C7 H7' 110(3) . . . no
O2 C7 H7' 110(2) . . . no
O2 C7 H7 94.8(19) . . . no
C5 C8 H8' 112(3) . . . no
C5 C8 H8 110(3) . . . no
H8 C8 H8" 110(4) . . . no
H8' C8 H8" 109(3) . . . no
H8 C8 H8' 103(4) . . . no
C5 C8 H8" 112(2) . . . no
N4 C10 H10' 108(3) . . . no
N4 C10 H10 110(3) . . . no
H10 C10 H10" 117(4) . . . no
N4 C10 H10" 109(3) . . . no
H10 C10 H10' 115(4) . . . no
H10' C10 H10" 97(4) . . . no
C12 C11 H11 117(2) . . . no
N5 C11 H11 117(2) . . . no
N6 C14 H14 117(2) . . . no
C13 C14 H14 123(2) . . . no
O4 C17 H17' 107(3) . . . no
O4 C17 H17 107.6(18) . . . no
H17 C17 H17' 108(3) . . . no
C13 C17 H17' 111(3) . . . no
C13 C17 H17 111.9(19) . . . no
C15 C18 H18' 111(3) . . . no
C15 C18 H18 112(3) . . . no
H18 C18 H18" 103(5) . . . no
C15 C18 H18" 116(3) . . . no
H18 C18 H18' 107(5) . . . no
H18' C18 H18" 107(4) . . . no
N8 C20 H20' 106(3) . . . no
N8 C20 H20" 107(3) . . . no
H20 C20 H20" 112(4) . . . no
H20' C20 H20" 117(4) . . . no
H20 C20 H20' 107(4) . . . no
N8 C20 H20 106(4) . . . no

loop_
_geom_bond_atom_site_label_1
_geom_bond_atom_site_label_2
_geom_bond_distance
_geom_bond_site_symmetry_1
_geom_bond_site_symmetry_2
_geom_bond_publ_flag
Fe S1 2.2453(11) . . yes
Fe S2 2.2471(11) . . yes
Fe O1 1.904(3) . . yes
Fe O3 1.912(3) . . yes
Fe N1 1.940(4) . . yes
Fe N5 1.926(4) . . yes
S1 C9 1.755(4) . . yes
S2 C19 1.730(4) . . yes
O1 C6 1.319(4) . . yes
O2 C7 1.410(6) . . yes
O3 C16 1.303(4) . . yes
O4 C17 1.415(6) . . yes
O2 H22 1.29(14) . . no
O4 H24 1.05(7) . . no
O5 H25' 0.95(7) . . no
O5 H25 1.03(6) . . no
O6 H26 0.76(9) . . no
O6 H26' 0.79(7) . . no
N1 C1 1.284(5) . . yes
N1 N3 1.408(4) . . yes
N2 C5 1.317(5) . . yes
N2 C4 1.346(6) . . yes
N3 C9 1.305(5) . . yes
N4 C9 1.348(5) . . yes
N4 C10 1.439(6) . . yes
N5 N7 1.380(4) . . yes
N5 C11 1.302(5) . . yes
N6 C15 1.333(5) . . yes
N6 C14 1.347(6) . . yes
N7 C19 1.322(5) . . yes
N8 C19 1.334(5) . . yes
N8 C20 1.444(6) . . yes
N4 H34 0.80(5) . . no
N6 H36 0.82(4) . . no
N8 H38 0.79(5) . . no
C1 C2 1.441(5) . . no
C2 C6 1.411(5) . . no
C2 C3 1.419(5) . . no
C3 C7 1.500(6) . . no
C3 C4 1.367(6) . . no
C5 C6 1.417(5) . . no
C5 C8 1.491(6) . . no
C11 C12 1.435(5) . . no
C12 C16 1.422(5) . . no
C12 C13 1.417(5) . . no
C13 C14 1.362(6) . . no
C13 C17 1.515(6) . . no
C15 C16 1.418(5) . . no
C15 C18 1.483(6) . . no
C1 H1 0.90(4) . . no
C4 H4 0.88(4) . . no
C7 H7' 1.04(4) . . no
C7 H7 1.12(3) . . no
C8 H8 0.98(4) . . no
C8 H8' 1.01(5) . . no
C8 H8" 0.89(4) . . no
C10 H10" 0.92(5) . . no
C10 H10 0.93(5) . . no
C10 H10' 0.96(5) . . no
C11 H11 0.88(4) . . no
C14 H14 0.91(4) . . no
C17 H17 1.11(4) . . no
C17 H17' 1.00(5) . . no
C18 H18 0.93(5) . . no
C18 H18' 0.90(5) . . no
C18 H18" 0.97(5) . . no
C20 H20' 1.08(5) . . no
C20 H20" 1.00(4) . . no
C20 H20 0.90(6) . . no

loop_
_geom_contact_atom_site_label_1
_geom_contact_atom_site_label_2
_geom_contact_distance
_geom_contact_site_symmetry_1
_geom_contact_site_symmetry_2
_geom_contact_publ_flag
Fe H22 3.37(14) . 3_555 no
S1 S2 3.2033(14) . . no
S1 O3 3.059(3) . . no
S1 N1 2.835(3) . . no
S1 N3 2.709(4) . . no
S1 N5 2.926(3) . . no
S1 N6 3.312(4) . 1_556 no
S1 N7 3.514(4) . . no
S1 C11 3.621(5) . . no
S1 C19 3.603(4) . . no
S1 C16 3.482(4) . 4_555 no
S1 N6 3.394(3) . 4_555 no
S1 C15 3.270(4) . 4_555 no
S2 N5 2.857(3) . . no
S2 S1 3.2033(14) . . no
S2 O1 2.851(3) . . no
S2 N1 3.110(3) . . no
S2 C9 3.694(4) . . no
S2 N6 3.383(3) . 1_556 no
S2 N7 2.703(4) . . no
S2 C4 3.686(5) . 3_555 no
S2 C18 3.650(5) . 1_556 no
S1 H36 2.49(4) . 1_556 no
S2 H18' 2.90(5) . 1_556 no
S2 H20" 2.74(4) . . no
S2 H36 2.99(4) . 1_556 no
S2 H20' 3.14(5) . . no
S2 H4 3.14(5) . 3_555 no
S2 H22 2.33(14) . 3_555 no
O1 S2 2.851(3) . . no
O1 O3 2.657(3) . . no
O1 N1 2.799(4) . . no
O1 N5 2.777(4) . . no
O1 C1 2.941(4) . . no
O1 C16 3.283(4) . . no
O1 O2 2.899(4) . 3_555 no
O2 O1 2.899(4) . 3_555 no
O2 N8 2.928(5) . 1_454 no
O2 C20 3.319(6) . 1_454 no
O2 C8 3.234(5) . 3_555 no
O2 C1 3.206(5) . . no
O2 C6 3.197(5) . 3_555 no
O2 C5 3.347(4) . 3_555 no
O3 O1 2.657(3) . . no
O3 S1 3.059(3) . . no
O3 C11 2.945(5) . . no
O3 C6 2.944(4) . . no
O3 N4 3.081(4) . 4_554 no
O3 N5 2.815(4) . . no
O3 N1 2.591(4) . . no
O3 C1 3.038(4) . . no
O3 C2 3.117(4) . . no
O4 C11 3.007(6) . . no
O4 O5 2.611(5) . 4_554 no
O4 C10 3.344(6) . 1_655 no
O5 O4 2.611(5) . 4_555 no
O5 C7 3.289(5) . 1_656 no
O5 C17 3.404(6) . 4_555 no
O5 N7 2.821(5) . . no
O5 O6 2.689(6) . . no
O6 N2 2.766(5) . 3_655 no
O6 O5 2.689(6) . . no
O6 C10 3.289(7) . 1_655 no
O6 N3 2.952(6) . 1_655 no
O1 H22 2.41(14) . 3_555 no
O1 H8' 2.51(5) . . no
O1 H8 2.85(4) . . no
O2 H20 2.77(6) . 1_454 no
O2 H1 2.59(3) . . no
O2 H8 2.47(5) . 3_555 no
O2 H38 2.24(5) . 1_454 no
O3 H18" 2.56(5) . . no
O3 H34 2.30(4) . 4_554 no
O4 H10' 2.57(5) . 1_655 no
O4 H11 2.48(3) . . no
O4 H14 2.76(4) . 4_555 no
O5 H7 2.45(3) . 1_656 no
O5 H24 1.60(7) . 4_555 no
O6 H10" 2.62(5) . 1_655 no
O6 H25 1.66(6) . . no
N1 C6 2.953(5) . . no
N1 S1 2.835(3) . . no
N1 S2 3.110(3) . . no
N1 O1 2.799(4) . . no
N1 O3 2.591(4) . . no
N1 C9 2.260(5) . . no
N2 O6 2.766(5) . 3_655 no
N3 S1 2.709(4) . . no
N3 O6 2.952(6) . 1_455 no
N4 C18 3.358(6) . 4_555 no
N4 C18 3.441(6) . 1_556 no
N4 O3 3.081(4) . 4_555 no
N5 C19 2.264(4) . . no
N5 S2 2.857(3) . . no
N5 O3 2.815(4) . . no
N5 C16 2.944(4) . . no
N5 O1 2.777(4) . . no
N5 S1 2.926(3) . . no
N6 S2 3.383(3) . 1_554 no
N6 C19 3.319(5) . 1_554 no
N6 S1 3.312(4) . 1_554 no
N6 S1 3.394(3) . 4_554 no
N7 S2 2.703(4) . . no
N7 O5 2.821(5) . . no
N7 S1 3.514(4) . . no
N8 C14 3.352(5) . 1_556 no
N8 O2 2.928(5) . 1_656 no
N2 H26 2.91(10) . 3_655 no
N2 H26' 2.00(7) . 3_655 no
N2 H4 2.95(4) . 3_554 no
N3 H26 2.37(10) . 1_455 no
N3 H10' 2.48(5) . . no
N4 H18 2.85(5) . 1_556 no
N4 H18 2.75(5) . 4_555 no
N5 H25' 2.73(7) . . no
N6 H20' 2.78(5) . 1_554 no
N7 H25' 1.88(7) . . no
C1 O2 3.206(5) . . no
C2 O3 3.117(4) . . no
C4 C4 3.423(6) . 3_554 no
C4 S2 3.686(5) . 3_555 no
C5 O2 3.347(4) . 3_555 no
C6 O2 3.197(5) . 3_555 no
C6 C16 3.592(5) . . no
C7 O5 3.289(5) . 1_454 no
C8 O2 3.234(5) . 3_555 no
C8 C20 3.320(7) . 1_554 no
C9 C18 3.502(6) . 1_556 no
C10 O6 3.289(7) . 1_455 no
C10 O4 3.344(6) . 1_455 no
C11 O4 3.007(6) . . no
C14 C19 3.556(6) . 1_554 no
C14 N8 3.352(5) . 1_554 no
C15 S1 3.270(4) . 4_554 no
C16 S1 3.482(4) . 4_554 no
C16 C6 3.592(5) . . no
C17 O5 3.404(6) . 4_554 no
C18 C9 3.502(6) . 1_554 no
C18 S2 3.650(5) . 1_554 no
C18 N4 3.358(6) . 4_554 no
C18 N4 3.441(6) . 1_554 no
C19 C14 3.556(6) . 1_556 no
C19 C20 3.474(6) . 3_656 no
C19 N6 3.319(5) . 1_556 no
C20 C8 3.320(7) . 1_556 no
C20 C19 3.474(6) . 3_656 no
C20 O2 3.319(6) . 1_656 no
C1 H7 2.95(4) . . no
C1 H10 2.97(5) . 4_554 no
C2 H18" 2.90(5) . . no
C3 H18" 2.99(5) . . no
C4 H4 2.97(5) . 3_554 no
C4 H26' 2.91(7) . 3_655 no
C4 H22 2.79(15) . . no
C5 H26' 2.85(7) . 3_655 no
C6 H22 3.03(14) . 3_555 no
C7 H38 2.83(5) . 1_454 no
C7 H1 2.63(3) . . no
C8 H26' 3.05(7) . 3_655 no
C8 H20" 3.05(5) . 1_554 no
C9 H18' 2.96(5) . 1_556 no
C9 H18 3.03(5) . 4_555 no
C10 H26 2.94(10) . 1_455 no
C11 H25' 2.80(6) . . no
C11 H17' 2.88(5) . . no
C12 H20' 3.01(5) . 1_554 no
C13 H20' 3.05(5) . 1_554 no
C14 H20' 2.98(5) . 1_554 no
C15 H34 3.04(5) . 4_554 no
C15 H20' 2.80(5) . 1_554 no
C16 H20' 3.00(5) . 1_554 no
C16 H34 2.84(5) . 4_554 no
C17 H11 2.56(4) . . no
C18 H34 3.01(4) . 4_554 no
C19 H25' 2.86(7) . . no
C19 H20" 3.04(5) . 3_656 no
C19 H36 3.08(5) . 1_556 no
C20 H8" 3.04(4) . 1_556 no
C20 H8' 2.81(5) . 1_556 no
H1 C7 2.63(3) . . no
H1 O2 2.59(3) . . no
H1 H7 2.47(5) . . no
H4 C4 2.97(4) . 3_554 no
H4 H7' 2.15(6) . . no
H4 S2 3.14(5) . 3_555 no
H4 N2 2.95(4) . 3_554 no
H7 H25 2.54(6) . 1_454 no
H7 H1 2.47(5) . . no
H7 O5 2.45(3) . 1_454 no
H7 C1 2.95(4) . . no
H7' H4 2.15(6) . . no
H8 O2 2.47(5) . 3_555 no
H8 H17' 2.45(6) . 3_655 no
H8 O1 2.85(4) . . no
H8' O1 2.51(5) . . no
H8' C20 2.81(5) . 1_554 no
H8' H20' 2.58(7) . 1_554 no
H8" H20" 2.56(6) . 1_554 no
H8" C20 3.04(4) . 1_554 no
H10 C1 2.97(5) . 4_555 no
H10' H26 2.55(11) . 1_455 no
H10' O4 2.57(5) . 1_455 no
H10' N3 2.48(5) . . no
H10" H26 2.45(11) . 1_455 no
H10" O6 2.62(5) . 1_455 no
H11 O4 2.48(3) . . no
H11 H25' 2.28(7) . . no
H11 C17 2.56(4) . . no
H11 H17' 2.36(6) . . no
H14 H17 2.36(5) . . no
H14 O4 2.76(4) . 4_554 no
H17 H14 2.36(5) . . no
H17' H8 2.45(6) . 3_655 no
H17' C11 2.88(5) . . no
H17' H11 2.36(6) . . no
H18 N4 2.75(5) . 4_554 no
H18 C9 3.03(5) . 4_554 no
H18 N4 2.85(5) . 1_554 no
H18' S2 2.90(5) . 1_554 no
H18' H36 2.38(7) . . no
H18' C9 2.96(5) . 1_554 no
H18" C2 2.90(5) . . no
H18" O3 2.56(5) . . no
H18" C3 2.99(5) . . no
H20 O2 2.77(6) . 1_656 no
H20' C12 3.01(5) . 1_556 no
H20' N6 2.78(5) . 1_556 no
H20' S2 3.14(5) . . no
H20' H8' 2.58(7) . 1_556 no
H20' C13 3.05(5) . 1_556 no
H20' C14 2.98(5) . 1_556 no
H20' C15 2.80(5) . 1_556 no
H20' C16 3.00(5) . 1_556 no
H20" C19 3.04(5) . 3_656 no
H20" S2 2.74(4) . . no
H20" H8" 2.56(6) . 1_556 no
H20" C8 3.05(5) . 1_556 no
H22 C4 2.79(15) . . no
H22 S2 2.33(15) . 3_555 no
H22 H38 2.56(15) . 1_454 no
H22 C6 3.03(14) . 3_555 no
H22 O1 2.41(14) . 3_555 no
H22 Fe 3.37(15) . 3_555 no
H24 O5 1.60(7) . 4_554 no
H24 H25 2.38(9) . 4_554 no
H24 H25' 2.15(10) . 4_554 no
H25 H7 2.54(6) . 1_656 no
H25 H24 2.38(9) . 4_555 no
H25 H26 2.11(11) . . no
H25 H26' 2.16(9) . . no
H25 O6 1.66(6) . . no
H25' C11 2.80(6) . . no
H25' C19 2.86(7) . . no
H25' H11 2.28(7) . . no
H25' H24 2.15(10) . 4_555 no
H25' N5 2.73(7) . . no
H25' N7 1.88(7) . . no
H26 N2 2.91(10) . 3_655 no
H26 H10' 2.55(11) . 1_655 no
H26 N3 2.37(10) . 1_655 no
H26 C10 2.94(10) . 1_655 no
H26 H10" 2.45(11) . 1_655 no
H26 H25 2.11(11) . . no
H26' H25 2.16(9) . . no
H26' C8 3.05(7) . 3_655 no
H26' N2 2.00(7) . 3_655 no
H26' C4 2.91(7) . 3_655 no
H26' C5 2.85(7) . 3_655 no
H34 C15 3.04(5) . 4_555 no
H34 C16 2.84(5) . 4_555 no
H34 C18 3.01(4) . 4_555 no
H34 O3 2.30(4) . 4_555 no
H36 S1 2.49(4) . 1_554 no
H36 S2 2.99(4) . 1_554 no
H36 C19 3.08(5) . 1_554 no
H36 H18' 2.38(7) . . no
H38 C7 2.83(5) . 1_656 no
H38 H22 2.56(15) . 1_656 no
H38 O2 2.24(5) . 1_656 no

loop_
_geom_hbond_atom_site_label_D
_geom_hbond_atom_site_label_H
_geom_hbond_atom_site_label_A
_geom_hbond_distance_DH
_geom_hbond_distance_HA
_geom_hbond_distance_DA
_geom_hbond_angle_DHA
_geom_hbond_site_symmetry_A
_geom_hbond_publ_flag
O2 H22 S2 1.29(14) 2.33(15) 3.565(3) 159(10) 3_555 yes
O4 H24 O5 1.05(7) 1.60(7) 2.611(5) 159(6) 4_554 yes
O5 H25 O6 1.03(6) 1.66(6) 2.689(6) 177(6) . yes
O5 H25' N7 0.95(7) 1.88(7) 2.821(5) 168(6) . yes
O6 H26 N3 0.76(9) 2.37(10) 2.952(6) 134(9) 1_655 yes
O6 H26' N2 0.79(7) 2.00(7) 2.766(5) 165(7) 3_655 yes
N4 H34 O3 0.80(5) 2.30(4) 3.081(4) 166(4) 4_555 yes
N6 H36 S1 0.82(4) 2.49(4) 3.312(4) 175(3) 1_554 yes
N8 H38 O2 0.79(5) 2.24(5) 2.928(5) 147(4) 1_656 yes
C1 H1 O2 0.90(4) 2.59(3) 3.206(5) 126(3) . yes
C7 H7 O5 1.12(3) 2.45(3) 3.289(5) 131(2) 1_454 yes
C8 H8 O2 0.98(4) 2.47(5) 3.234(5) 135(4) 3_555 yes
C10 H10' O4 0.96(5) 2.57(5) 3.344(6) 138(4) 1_455 yes
C10 H10' N3 0.96(5) 2.48(5) 2.823(6) 101(3) . yes
C11 H11 O4 0.88(4) 2.48(3) 3.007(6) 119(3) . yes

loop_
_geom_torsion_atom_site_label_1
_geom_torsion_atom_site_label_2
_geom_torsion_atom_site_label_3
_geom_torsion_atom_site_label_4
_geom_torsion
_geom_torsion_site_symmetry_1
_geom_torsion_site_symmetry_2
_geom_torsion_site_symmetry_3
_geom_torsion_site_symmetry_4
_geom_torsion_publ_flag
S2 Fe S1 C9 -86.89(12) . . . . no
O3 Fe S1 C9 92.82(14) . . . . no
N1 Fe S1 C9 8.71(14) . . . . no
N5 Fe S1 C9 -172.91(14) . . . . no
S1 Fe S2 C19 -83.42(13) . . . . no
O1 Fe S2 C19 98.45(15) . . . . no
N1 Fe S2 C19 -168.44(15) . . . . no
N5 Fe S2 C19 5.25(15) . . . . no
S2 Fe O1 C6 128.6(3) . . . . no
O3 Fe O1 C6 -51.3(3) . . . . no
N1 Fe O1 C6 33.2(3) . . . . no
N5 Fe O1 C6 -145.6(3) . . . . no
S1 Fe O3 C16 102.2(3) . . . . no
O1 Fe O3 C16 -79.7(3) . . . . no
N1 Fe O3 C16 -173.3(3) . . . . no
N5 Fe O3 C16 13.2(3) . . . . no
S1 Fe N1 N3 -13.4(2) . . . . no
S1 Fe N1 C1 161.1(3) . . . . no
S2 Fe N1 N3 77.1(2) . . . . no
S2 Fe N1 C1 -108.5(3) . . . . no
O1 Fe N1 N3 163.8(2) . . . . no
O1 Fe N1 C1 -21.8(3) . . . . no
O3 Fe N1 N3 -108.3(2) . . . . no
O3 Fe N1 C1 66.1(3) . . . . no
S1 Fe N5 N7 81.8(2) . . . . no
S1 Fe N5 C11 -90.5(3) . . . . no
S2 Fe N5 N7 -9.3(2) . . . . no
S2 Fe N5 C11 178.4(3) . . . . no
O1 Fe N5 N7 -95.4(3) . . . . no
O1 Fe N5 C11 92.3(3) . . . . no
O3 Fe N5 N7 176.1(3) . . . . no
O3 Fe N5 C11 3.8(3) . . . . no
Fe S1 C9 N3 -5.9(3) . . . . no
Fe S1 C9 N4 173.8(3) . . . . no
Fe S2 C19 N7 -2.2(3) . . . . no
Fe S2 C19 N8 177.7(3) . . . . no
Fe O1 C6 C2 -27.5(5) . . . . no
Fe O1 C6 C5 155.0(3) . . . . no
Fe O3 C16 C12 -23.5(5) . . . . no
Fe O3 C16 C15 156.9(3) . . . . no
Fe N1 N3 C9 12.6(4) . . . . no
C1 N1 N3 C9 -162.3(3) . . . . no
Fe N1 C1 C2 3.4(5) . . . . no
N3 N1 C1 C2 178.2(3) . . . . no
C5 N2 C4 C3 -0.6(6) . . . . no
C4 N2 C5 C6 -0.9(6) . . . . no
C4 N2 C5 C8 179.4(4) . . . . no
N1 N3 C9 S1 -2.6(4) . . . . no
N1 N3 C9 N4 177.6(3) . . . . no
C10 N4 C9 S1 171.5(3) . . . . no
C10 N4 C9 N3 -8.7(6) . . . . no
Fe N5 N7 C19 9.9(4) . . . . no
C11 N5 N7 C19 -177.0(3) . . . . no
Fe N5 C11 C12 -11.9(5) . . . . no
N7 N5 C11 C12 175.3(3) . . . . no
C15 N6 C14 C13 8.2(6) . . . . no
C14 N6 C15 C16 -1.2(6) . . . . no
C14 N6 C15 C18 -179.7(4) . . . . no
N5 N7 C19 S2 -4.0(5) . . . . no
N5 N7 C19 N8 176.1(3) . . . . no
C20 N8 C19 S2 0.4(5) . . . . no
C20 N8 C19 N7 -179.7(4) . . . . no
N1 C1 C2 C3 -165.1(4) . . . . no
N1 C1 C2 C6 13.1(6) . . . . no
C1 C2 C3 C4 -178.9(4) . . . . no
C1 C2 C3 C7 7.0(6) . . . . no
C6 C2 C3 C4 2.8(5) . . . . no
C6 C2 C3 C7 -171.4(4) . . . . no
C1 C2 C6 O1 0.2(6) . . . . no
C1 C2 C6 C5 177.6(3) . . . . no
C3 C2 C6 O1 178.5(3) . . . . no
C3 C2 C6 C5 -4.1(5) . . . . no
C2 C3 C4 N2 -0.4(6) . . . . no
C7 C3 C4 N2 174.0(4) . . . . no
C2 C3 C7 O2 -70.7(5) . . . . no
C4 C3 C7 O2 115.1(4) . . . . no
N2 C5 C6 O1 -179.1(3) . . . . no
N2 C5 C6 C2 3.3(6) . . . . no
C8 C5 C6 O1 0.7(5) . . . . no
C8 C5 C6 C2 -177.0(3) . . . . no
N5 C11 C12 C13 -173.0(4) . . . . no
N5 C11 C12 C16 4.2(6) . . . . no
C11 C12 C13 C14 172.2(4) . . . . no
C11 C12 C13 C17 -9.5(6) . . . . no
C16 C12 C13 C14 -5.1(6) . . . . no
C16 C12 C13 C17 173.2(4) . . . . no
C11 C12 C16 O3 14.9(6) . . . . no
C11 C12 C16 C15 -165.5(3) . . . . no
C13 C12 C16 O3 -167.8(3) . . . . no
C13 C12 C16 C15 11.8(5) . . . . no
C12 C13 C14 N6 -4.7(6) . . . . no
C17 C13 C14 N6 177.0(4) . . . . no
C12 C13 C17 O4 -55.9(5) . . . . no
C14 C13 C17 O4 122.4(4) . . . . no
N6 C15 C16 O3 170.8(3) . . . . no
N6 C15 C16 C12 -8.8(5) . . . . no
C18 C15 C16 O3 -10.8(5) . . . . no
C18 C15 C16 C12 169.6(4) . . . . no
